data_4507835
loop_
_publ_author_name
'Xu, Cheng'
'Zhang, Zhi-Yuan'
'Ren, Zhi-Gang'
'Zhou, Li-Kuan'
'Li, Hong-Xi'
'Wang, Hui-Fang'
'Sun, Zhen-Rong'
'Lang, Jian-Ping'

_publ_section_title
;
 Novel [Tp*WS3Cu2]-Based Coordination Compounds: Assembly, Crystal
 Structures, and Third-Order Nonlinear Optical Properties
;
_journal_issue 6
_journal_name_full 'Crystal Growth &amp; Design'
_journal_page_first 2530
_journal_paper_doi 10.1021/cg400239d
_journal_volume 13
_journal_year 2013
_chemical_formula_moiety 'C30 H37 B Cu2 N9 S3 W, C8 H20 N, 2(F6 P)'
_chemical_formula_sum 'C38 H57 B Cu2 F12 N10 P2 S3 W'
_chemical_formula_weight 1361.80
_chemical_name_systematic
; 
 ? 
;
_space_group_IT_number 14
_symmetry_cell_setting monoclinic
_symmetry_space_group_name_Hall '-P 2ybc'
_symmetry_space_group_name_H-M 'P 1 21/c 1'
_atom_sites_solution_hydrogens geom
_atom_sites_solution_primary direct
_atom_sites_solution_secondary difmap
_cell_angle_alpha 90.00
_cell_angle_beta 101.76(3)
_cell_angle_gamma 90.00
_cell_formula_units_Z 4
_cell_length_a 19.913(4)
_cell_length_b 16.786(3)
_cell_length_c 15.830(3)
_cell_measurement_reflns_used 23253
_cell_measurement_temperature 223(2)
_cell_measurement_theta_max 27.5087
_cell_measurement_theta_min 3.0066
_cell_volume 5180.3(18)
_computing_cell_refinement 'CrystalClear, Ver. 1.30 (Rigaku/MSC, 2001)'
_computing_data_collection 'CrystalClear, Ver. 1.30 (Rigaku/MSC, 2001)'
_computing_data_reduction 'CrystalStructure, Ver. 3.60 (Rigaku/MSC,2004)'
_computing_molecular_graphics 'SHELXS-97 (Sheldrick, 1990)'
_computing_structure_refinement 'SHELXL-97 (Sheldrick, 1997)'
_computing_structure_solution 'SHELXS-97 (Sheldrick, 1990)'
_diffrn_ambient_temperature 223(2)
_diffrn_measured_fraction_theta_full 0.992
_diffrn_measured_fraction_theta_max 0.992
_diffrn_measurement_device_type 'Rigaku Mercury'
_diffrn_measurement_method /w
_diffrn_radiation_monochromator graphite
_diffrn_radiation_source 'fine-focus sealed tube'
_diffrn_radiation_type MoK\a
_diffrn_radiation_wavelength 0.71073
_diffrn_reflns_av_R_equivalents 0.0389
_diffrn_reflns_av_sigmaI/netI 0.0593
_diffrn_reflns_limit_h_max 22
_diffrn_reflns_limit_h_min -25
_diffrn_reflns_limit_k_max 18
_diffrn_reflns_limit_k_min -21
_diffrn_reflns_limit_l_max 20
_diffrn_reflns_limit_l_min -17
_diffrn_reflns_number 28878
_diffrn_reflns_theta_full 27.49
_diffrn_reflns_theta_max 27.49
_diffrn_reflns_theta_min 3.04
_diffrn_standards_decay_% 0
_diffrn_standards_interval_count 0
_diffrn_standards_interval_time 0
_diffrn_standards_number 0
_exptl_absorpt_coefficient_mu 3.295
_exptl_absorpt_correction_T_max 1.0000
_exptl_absorpt_correction_T_min 0.4694
_exptl_absorpt_correction_type multi-scan
_exptl_absorpt_process_details 'Jacobson, R. (1998) Private communication to Rigaku Company, Tokyo, Japan.'
_exptl_crystal_colour red
_exptl_crystal_density_diffrn 1.746
_exptl_crystal_density_method 'not measured'
_exptl_crystal_description prism
_exptl_crystal_F_000 2712
_exptl_crystal_size_max 0.60
_exptl_crystal_size_mid 0.50
_exptl_crystal_size_min 0.05
_refine_diff_density_max 2.011
_refine_diff_density_min -1.199
_refine_diff_density_rms 0.127
_refine_ls_extinction_method none
_refine_ls_goodness_of_fit_ref 1.069
_refine_ls_hydrogen_treatment mixed
_refine_ls_matrix_type full
_refine_ls_number_parameters 611
_refine_ls_number_reflns 11798
_refine_ls_number_restraints 6
_refine_ls_restrained_S_all 1.069
_refine_ls_R_factor_all 0.0563
_refine_ls_R_factor_gt 0.0436
_refine_ls_shift/su_max 0.008
_refine_ls_shift/su_mean 0.000
_refine_ls_structure_factor_coef Fsqd
_refine_ls_weighting_details 'calc w=1/[\s^2^(Fo^2^)+(0.0437P)^2^+0.0000P] where P=(Fo^2^+2Fc^2^)/3'
_refine_ls_weighting_scheme calc
_refine_ls_wR_factor_gt 0.0959
_refine_ls_wR_factor_ref 0.1039
_reflns_number_gt 9547
_reflns_number_total 11798
_reflns_threshold_expression >2sigma(I)
_cod_data_source_file cg400239d_si_002.cif
_cod_data_source_block 1
_cod_original_cell_volume 5180.1(18)
_cod_original_sg_symbol_H-M 'P 21/c'
_cod_database_code 4507835

loop_
_symmetry_equiv_pos_as_xyz
'x, y, z'
'-x, y+1/2, -z+1/2'
'-x, -y, -z'
'x, -y-1/2, z-1/2'

loop_
_atom_site_label
_atom_site_type_symbol
_atom_site_fract_x
_atom_site_fract_y
_atom_site_fract_z
_atom_site_U_iso_or_equiv
_atom_site_adp_type
_atom_site_occupancy
_atom_site_symmetry_multiplicity
_atom_site_calc_flag
_atom_site_refinement_flags
_atom_site_disorder_assembly
_atom_site_disorder_group
W1 W 0.192847(9) 0.399742(10) 0.917651(11) 0.02996(7) Uani 1 1 d . . .
Cu1 Cu 0.10377(3) 0.29679(3) 0.83887(4) 0.03805(14) Uani 1 1 d . . .
Cu2 Cu 0.20506(3) 0.25317(3) 0.98537(4) 0.03936(14) Uani 1 1 d . . .
S1 S 0.07810(6) 0.41015(7) 0.89267(8) 0.0367(3) Uani 1 1 d . . .
S2 S 0.21873(6) 0.36770(7) 1.05719(7) 0.0395(3) Uani 1 1 d . . .
S3 S 0.21458(6) 0.28279(6) 0.84785(7) 0.0364(3) Uani 1 1 d . . .
B1 B 0.2728(3) 0.5690(3) 0.8673(4) 0.0408(12) Uani 1 1 d . . .
H1 H 0.300(2) 0.628(2) 0.854(2) 0.024(10) Uiso 1 1 d . . .
P1 P 0.15119(9) 0.92631(9) 0.85034(10) 0.0574(4) Uani 1 1 d . . .
P2 P 0.45493(10) 0.80838(11) 1.11458(14) 0.0779(5) Uani 1 1 d . . .
F1 F 0.1334(2) 0.84175(19) 0.8859(3) 0.0818(11) Uani 1 1 d . . .
F2 F 0.1691(2) 1.0119(2) 0.8166(3) 0.0808(11) Uani 1 1 d . . .
F3 F 0.2269(2) 0.9207(2) 0.9074(3) 0.0881(12) Uani 1 1 d . . .
F4 F 0.1762(2) 0.8833(3) 0.7741(3) 0.0970(13) Uani 1 1 d . . .
F5 F 0.0771(2) 0.9325(3) 0.7954(4) 0.1133(16) Uani 1 1 d . . .
F6 F 0.1269(3) 0.9677(2) 0.9288(3) 0.1076(16) Uani 1 1 d . . .
F7 F 0.5192(2) 0.8363(3) 1.0814(3) 0.1122(15) Uani 1 1 d . . .
F8 F 0.4053(3) 0.8543(4) 1.0428(4) 0.155(2) Uani 1 1 d . . .
F9 F 0.3887(3) 0.7806(4) 1.1470(5) 0.170(3) Uani 1 1 d . . .
F10 F 0.4580(4) 0.8812(5) 1.1700(5) 0.219(4) Uani 1 1 d . . .
F11 F 0.5005(4) 0.7593(8) 1.1787(7) 0.290(7) Uani 1 1 d . . .
F12 F 0.4488(4) 0.7364(4) 1.0547(8) 0.250(5) Uani 1 1 d . . .
N1 N 0.30662(18) 0.4302(2) 0.9232(2) 0.0360(8) Uani 1 1 d . . .
N2 N 0.32582(19) 0.5031(2) 0.8964(2) 0.0359(8) Uani 1 1 d . . .
N3 N 0.18722(18) 0.4688(2) 0.7901(2) 0.0322(8) Uani 1 1 d . . .
N4 N 0.2227(2) 0.5384(2) 0.7867(2) 0.0362(8) Uani 1 1 d . . .
N5 N 0.1942(2) 0.5268(2) 0.9667(2) 0.0360(8) Uani 1 1 d . . .
N6 N 0.2329(2) 0.5848(2) 0.9382(2) 0.0373(9) Uani 1 1 d . . .
N7 N 0.0361(2) 0.2251(2) 0.7739(2) 0.0376(9) Uani 1 1 d . . .
N8 N 0.1017(2) 0.2098(2) 0.9885(2) 0.0386(9) Uani 1 1 d . . .
N9 N 0.2582(2) 0.1653(2) 1.0518(2) 0.0413(9) Uani 1 1 d . . .
C1 C 0.3645(2) 0.3865(3) 0.9428(3) 0.0433(11) Uani 1 1 d . . .
C2 C 0.4196(3) 0.4320(3) 0.9274(3) 0.0486(12) Uani 1 1 d . . .
H2 H 0.4656 0.4156 0.9351 0.058 Uiso 1 1 calc R . .
C3 C 0.3940(2) 0.5045(3) 0.8992(3) 0.0421(11) Uani 1 1 d . . .
C4 C 0.3695(3) 0.3045(3) 0.9792(4) 0.0579(15) Uani 1 1 d . . .
H4A H 0.3527 0.3042 1.0325 0.087 Uiso 1 1 calc R . .
H4B H 0.4170 0.2873 0.9906 0.087 Uiso 1 1 calc R . .
H4C H 0.3421 0.2685 0.9381 0.087 Uiso 1 1 calc R . .
C5 C 0.4302(3) 0.5770(3) 0.8757(4) 0.0571(14) Uani 1 1 d . . .
H5A H 0.4129 0.5899 0.8155 0.086 Uiso 1 1 calc R . .
H5B H 0.4790 0.5666 0.8850 0.086 Uiso 1 1 calc R . .
H5C H 0.4220 0.6215 0.9115 0.086 Uiso 1 1 calc R . .
C6 C 0.1492(2) 0.4573(3) 0.7087(3) 0.0391(11) Uani 1 1 d . . .
C7 C 0.1623(3) 0.5188(3) 0.6569(3) 0.0448(12) Uani 1 1 d . . .
H7 H 0.1430 0.5253 0.5980 0.054 Uiso 1 1 calc R . .
C8 C 0.2081(3) 0.5685(3) 0.7059(3) 0.0422(11) Uani 1 1 d . . .
C9 C 0.1004(3) 0.3916(3) 0.6816(3) 0.0490(13) Uani 1 1 d . . .
H9A H 0.1237 0.3410 0.6947 0.074 Uiso 1 1 calc R . .
H9B H 0.0823 0.3952 0.6200 0.074 Uiso 1 1 calc R . .
H9C H 0.0630 0.3953 0.7123 0.074 Uiso 1 1 calc R . .
C10 C 0.2404(3) 0.6438(4) 0.6810(4) 0.0686(17) Uani 1 1 d . . .
H10A H 0.2234 0.6891 0.7083 0.103 Uiso 1 1 calc R . .
H10B H 0.2288 0.6502 0.6188 0.103 Uiso 1 1 calc R . .
H10C H 0.2898 0.6405 0.6997 0.103 Uiso 1 1 calc R . .
C11 C 0.1638(3) 0.5600(3) 1.0263(3) 0.0457(12) Uani 1 1 d . . .
C12 C 0.1837(3) 0.6385(3) 1.0362(4) 0.0566(15) Uani 1 1 d . . .
H12 H 0.1697 0.6756 1.0736 0.068 Uiso 1 1 calc R . .
C13 C 0.2276(3) 0.6530(3) 0.9812(4) 0.0540(14) Uani 1 1 d . . .
C14 C 0.2639(4) 0.7284(3) 0.9663(4) 0.077(2) Uani 1 1 d . . .
H14A H 0.3128 0.7182 0.9743 0.116 Uiso 1 1 calc R . .
H14B H 0.2559 0.7687 1.0070 0.116 Uiso 1 1 calc R . .
H14C H 0.2466 0.7470 0.9079 0.116 Uiso 1 1 calc R . .
C15 C 0.1149(3) 0.5202(3) 1.0723(4) 0.0583(15) Uani 1 1 d . . .
H15A H 0.0823 0.4890 1.0316 0.087 Uiso 1 1 calc R . .
H15B H 0.0906 0.5602 1.0986 0.087 Uiso 1 1 calc R . .
H15C H 0.1400 0.4855 1.1168 0.087 Uiso 1 1 calc R . .
C16 C -0.0307(2) 0.2424(3) 0.7602(3) 0.0428(11) Uani 1 1 d . . .
H16 H -0.0443 0.2920 0.7787 0.051 Uiso 1 1 calc R . .
C17 C -0.0803(3) 0.1906(3) 0.7202(3) 0.0526(13) Uani 1 1 d . . .
H17 H -0.1269 0.2045 0.7113 0.063 Uiso 1 1 calc R . .
C18 C -0.0608(3) 0.1177(3) 0.6930(4) 0.0532(14) Uani 1 1 d . . .
H18 H -0.0941 0.0808 0.6667 0.064 Uiso 1 1 calc R . .
C19 C 0.0075(3) 0.0997(3) 0.7045(4) 0.0508(14) Uani 1 1 d . . .
H19 H 0.0219 0.0509 0.6851 0.061 Uiso 1 1 calc R . .
C20 C 0.0550(3) 0.1550(3) 0.7456(3) 0.0436(11) Uani 1 1 d . . .
H20 H 0.1020 0.1429 0.7538 0.052 Uiso 1 1 calc R . .
C21 C 0.0576(3) 0.2548(3) 1.0216(3) 0.0430(11) Uani 1 1 d . . .
H21 H 0.0731 0.3037 1.0472 0.052 Uiso 1 1 calc R . .
C22 C -0.0100(3) 0.2324(4) 1.0200(3) 0.0556(14) Uani 1 1 d . . .
H22 H -0.0398 0.2657 1.0428 0.067 Uiso 1 1 calc R . .
C23 C -0.0317(3) 0.1592(4) 0.9835(4) 0.0602(15) Uani 1 1 d . . .
H23 H -0.0769 0.1418 0.9816 0.072 Uiso 1 1 calc R . .
C24 C 0.0131(3) 0.1123(3) 0.9501(3) 0.0518(14) Uani 1 1 d . . .
H24 H -0.0010 0.0627 0.9250 0.062 Uiso 1 1 calc R . .
C25 C 0.0793(3) 0.1394(3) 0.9541(3) 0.0430(11) Uani 1 1 d . . .
H25 H 0.1099 0.1069 0.9317 0.052 Uiso 1 1 calc R . .
C26 C 0.2720(3) 0.0973(3) 1.0157(4) 0.0493(13) Uani 1 1 d . . .
H26 H 0.2561 0.0910 0.9559 0.059 Uiso 1 1 calc R . .
C27 C 0.3085(3) 0.0353(3) 1.0613(4) 0.0608(15) Uani 1 1 d . . .
H27 H 0.3168 -0.0120 1.0335 0.073 Uiso 1 1 calc R . .
C28 C 0.3322(3) 0.0450(4) 1.1487(4) 0.0646(16) Uani 1 1 d . . .
H28 H 0.3582 0.0048 1.1814 0.078 Uiso 1 1 calc R . .
C29 C 0.3174(3) 0.1138(3) 1.1870(4) 0.0602(16) Uani 1 1 d . . .
H29 H 0.3323 0.1212 1.2467 0.072 Uiso 1 1 calc R . .
C30 C 0.2804(3) 0.1718(3) 1.1374(3) 0.0523(13) Uani 1 1 d . . .
H30 H 0.2701 0.2187 1.1647 0.063 Uiso 1 1 calc R . .
N10 N 0.3887(2) 0.9485(3) 0.7743(3) 0.0544(11) Uani 1 1 d . . .
C31 C 0.4322(6) 0.9541(7) 0.8584(7) 0.0732(15) Uiso 0.632(8) 1 d PD A 1
H31A H 0.4064 0.9372 0.9017 0.088 Uiso 0.632(8) 1 calc PR A 1
H31B H 0.4457 1.0098 0.8701 0.088 Uiso 0.632(8) 1 calc PR A 1
C32 C 0.4983(6) 0.9014(6) 0.8668(7) 0.0732(15) Uiso 0.632(8) 1 d PD A 1
H32A H 0.5262 0.9071 0.9243 0.110 Uiso 0.632(8) 1 calc PR A 1
H32B H 0.5244 0.9185 0.8246 0.110 Uiso 0.632(8) 1 calc PR A 1
H32C H 0.4852 0.8460 0.8566 0.110 Uiso 0.632(8) 1 calc PR A 1
C33 C 0.3662(6) 0.8624(6) 0.7487(7) 0.0732(15) Uiso 0.632(8) 1 d P A 1
H33A H 0.3285 0.8648 0.6983 0.088 Uiso 0.632(8) 1 calc PR A 1
H33B H 0.4046 0.8354 0.7307 0.088 Uiso 0.632(8) 1 calc PR A 1
C34 C 0.3438(6) 0.8124(6) 0.8153(7) 0.0732(15) Uiso 0.632(8) 1 d P A 1
H34A H 0.3311 0.7599 0.7918 0.110 Uiso 0.632(8) 1 calc PR A 1
H34B H 0.3045 0.8370 0.8324 0.110 Uiso 0.632(8) 1 calc PR A 1
H34C H 0.3810 0.8076 0.8652 0.110 Uiso 0.632(8) 1 calc PR A 1
C35 C 0.4201(6) 0.9795(7) 0.7029(8) 0.0732(15) Uiso 0.632(8) 1 d P A 1
H35A H 0.4618 0.9485 0.7030 0.088 Uiso 0.632(8) 1 calc PR A 1
H35B H 0.4345 1.0345 0.7174 0.088 Uiso 0.632(8) 1 calc PR A 1
C36 C 0.3787(6) 0.9797(7) 0.6115(7) 0.0732(15) Uiso 0.632(8) 1 d P A 1
H36A H 0.4061 1.0017 0.5731 0.110 Uiso 0.632(8) 1 calc PR A 1
H36B H 0.3378 1.0118 0.6088 0.110 Uiso 0.632(8) 1 calc PR A 1
H36C H 0.3655 0.9255 0.5941 0.110 Uiso 0.632(8) 1 calc PR A 1
C37 C 0.3195(6) 0.9930(6) 0.7722(8) 0.0732(15) Uiso 0.632(8) 1 d PD A 1
H37A H 0.2889 0.9835 0.7163 0.088 Uiso 0.632(8) 1 calc PR A 1
H37B H 0.2975 0.9710 0.8171 0.088 Uiso 0.632(8) 1 calc PR A 1
C38 C 0.3288(6) 1.0823(6) 0.7861(8) 0.0732(15) Uiso 0.632(8) 1 d PD A 1
H38A H 0.2845 1.1070 0.7841 0.110 Uiso 0.632(8) 1 calc PR A 1
H38B H 0.3497 1.1047 0.7412 0.110 Uiso 0.632(8) 1 calc PR A 1
H38C H 0.3582 1.0921 0.8420 0.110 Uiso 0.632(8) 1 calc PR A 1
C31A C 0.4667(16) 0.9683(19) 0.8387(17) 0.130(4) Uiso 0.368(8) 1 d PD A 2
H31C H 0.4962 0.9218 0.8377 0.156 Uiso 0.368(8) 1 calc PR A 2
H31D H 0.4874 1.0129 0.8133 0.156 Uiso 0.368(8) 1 calc PR A 2
C32A C 0.4665(14) 0.9891(16) 0.9347(16) 0.130(4) Uiso 0.368(8) 1 d PD A 2
H32D H 0.5128 1.0016 0.9646 0.195 Uiso 0.368(8) 1 calc PR A 2
H32E H 0.4496 0.9438 0.9623 0.195 Uiso 0.368(8) 1 calc PR A 2
H32F H 0.4370 1.0347 0.9369 0.195 Uiso 0.368(8) 1 calc PR A 2
C33A C 0.3665(16) 0.8828(17) 0.822(2) 0.130(4) Uiso 0.368(8) 1 d P A 2
H33C H 0.3196 0.8676 0.7944 0.156 Uiso 0.368(8) 1 calc PR A 2
H33D H 0.3657 0.9005 0.8808 0.156 Uiso 0.368(8) 1 calc PR A 2
C34A C 0.4155(15) 0.8062(16) 0.8267(18) 0.130(4) Uiso 0.368(8) 1 d P A 2
H34D H 0.3986 0.7642 0.8590 0.195 Uiso 0.368(8) 1 calc PR A 2
H34E H 0.4617 0.8205 0.8552 0.195 Uiso 0.368(8) 1 calc PR A 2
H34F H 0.4157 0.7876 0.7687 0.195 Uiso 0.368(8) 1 calc PR A 2
C35A C 0.4109(17) 0.9359(19) 0.698(2) 0.130(4) Uiso 0.368(8) 1 d P A 2
H35C H 0.4388 0.8874 0.7018 0.156 Uiso 0.368(8) 1 calc PR A 2
H35D H 0.4387 0.9809 0.6856 0.156 Uiso 0.368(8) 1 calc PR A 2
C36A C 0.3478(15) 0.9276(17) 0.6280(19) 0.130(4) Uiso 0.368(8) 1 d P A 2
H36D H 0.3611 0.9179 0.5733 0.195 Uiso 0.368(8) 1 calc PR A 2
H36E H 0.3210 0.9762 0.6243 0.195 Uiso 0.368(8) 1 calc PR A 2
H36F H 0.3204 0.8833 0.6414 0.195 Uiso 0.368(8) 1 calc PR A 2
C37A C 0.3486(16) 1.0141(18) 0.796(2) 0.130(4) Uiso 0.368(8) 1 d PD A 2
H37C H 0.3581 1.0216 0.8583 0.156 Uiso 0.368(8) 1 calc PR A 2
H37D H 0.2997 1.0019 0.7768 0.156 Uiso 0.368(8) 1 calc PR A 2
C38A C 0.3648(16) 1.0876(15) 0.754(2) 0.130(4) Uiso 0.368(8) 1 d PD A 2
H38D H 0.3387 1.1314 0.7708 0.195 Uiso 0.368(8) 1 calc PR A 2
H38E H 0.3531 1.0811 0.6917 0.195 Uiso 0.368(8) 1 calc PR A 2
H38F H 0.4134 1.0989 0.7714 0.195 Uiso 0.368(8) 1 calc PR A 2

loop_
_atom_site_aniso_label
_atom_site_aniso_U_11
_atom_site_aniso_U_22
_atom_site_aniso_U_33
_atom_site_aniso_U_23
_atom_site_aniso_U_13
_atom_site_aniso_U_12
W1 0.03320(12) 0.02877(10) 0.02624(10) -0.00030(7) 0.00216(8) 0.00076(7)
Cu1 0.0388(3) 0.0357(3) 0.0366(3) -0.0039(2) 0.0005(2) -0.0027(2)
Cu2 0.0452(3) 0.0360(3) 0.0351(3) 0.0045(2) 0.0041(3) 0.0037(2)
S1 0.0340(6) 0.0383(6) 0.0363(6) -0.0001(5) 0.0038(5) 0.0029(5)
S2 0.0464(7) 0.0418(6) 0.0275(5) 0.0021(5) 0.0011(5) -0.0002(5)
S3 0.0404(6) 0.0347(6) 0.0335(6) -0.0012(5) 0.0061(5) 0.0043(5)
B1 0.045(3) 0.038(3) 0.038(3) -0.003(2) 0.005(2) -0.003(3)
P1 0.0673(10) 0.0464(8) 0.0592(9) -0.0036(7) 0.0143(8) -0.0003(7)
P2 0.0722(12) 0.0679(11) 0.1030(15) 0.0202(11) 0.0399(11) 0.0114(9)
F1 0.099(3) 0.0497(19) 0.104(3) -0.006(2) 0.040(2) -0.0032(19)
F2 0.086(3) 0.061(2) 0.095(3) 0.022(2) 0.016(2) -0.0065(19)
F3 0.089(3) 0.075(2) 0.088(3) 0.005(2) -0.011(2) -0.007(2)
F4 0.119(4) 0.105(3) 0.071(3) -0.022(2) 0.028(3) 0.004(3)
F5 0.065(3) 0.086(3) 0.171(5) 0.013(3) -0.018(3) -0.007(2)
F6 0.167(5) 0.060(2) 0.119(3) -0.013(2) 0.084(3) -0.007(3)
F7 0.102(4) 0.118(4) 0.135(4) -0.022(3) 0.067(3) -0.020(3)
F8 0.134(5) 0.198(6) 0.124(4) 0.068(4) 0.005(4) 0.019(4)
F9 0.100(4) 0.191(6) 0.244(7) 0.116(5) 0.094(5) 0.032(4)
F10 0.158(6) 0.315(10) 0.209(7) -0.172(7) 0.091(6) -0.042(6)
F11 0.104(5) 0.448(15) 0.322(11) 0.290(12) 0.049(6) 0.069(7)
F12 0.114(5) 0.159(6) 0.495(16) -0.160(8) 0.107(8) -0.024(4)
N1 0.028(2) 0.043(2) 0.036(2) 0.0031(18) 0.0024(16) -0.0007(17)
N2 0.036(2) 0.038(2) 0.0326(19) -0.0002(17) 0.0035(16) -0.0061(17)
N3 0.034(2) 0.0339(18) 0.0264(17) 0.0019(16) 0.0006(15) 0.0013(16)
N4 0.041(2) 0.0347(19) 0.0331(19) 0.0039(17) 0.0076(17) -0.0005(17)
N5 0.040(2) 0.0368(19) 0.0317(19) 0.0029(17) 0.0087(17) 0.0036(17)
N6 0.047(2) 0.0314(18) 0.033(2) 0.0001(16) 0.0076(18) -0.0028(17)
N7 0.040(2) 0.0360(19) 0.035(2) 0.0022(17) 0.0023(17) -0.0011(18)
N8 0.040(2) 0.037(2) 0.039(2) 0.0045(18) 0.0092(18) -0.0016(17)
N9 0.044(2) 0.040(2) 0.038(2) 0.0060(18) 0.0052(18) 0.0050(18)
C1 0.032(3) 0.050(3) 0.045(3) 0.010(2) 0.002(2) 0.003(2)
C2 0.030(3) 0.063(3) 0.050(3) 0.008(3) 0.000(2) -0.002(2)
C3 0.036(3) 0.053(3) 0.036(2) 0.001(2) 0.005(2) -0.009(2)
C4 0.043(3) 0.056(3) 0.070(4) 0.018(3) 0.001(3) 0.009(3)
C5 0.046(3) 0.069(4) 0.057(3) 0.004(3) 0.012(3) -0.014(3)
C6 0.042(3) 0.042(2) 0.031(2) 0.003(2) 0.003(2) 0.012(2)
C7 0.051(3) 0.053(3) 0.029(2) 0.011(2) 0.006(2) 0.010(3)
C8 0.050(3) 0.041(2) 0.037(2) 0.014(2) 0.010(2) 0.007(2)
C9 0.060(3) 0.056(3) 0.026(2) 0.000(2) -0.004(2) -0.004(3)
C10 0.083(5) 0.065(4) 0.059(4) 0.023(3) 0.015(3) -0.005(3)
C11 0.052(3) 0.049(3) 0.037(3) -0.011(2) 0.012(2) -0.003(2)
C12 0.076(4) 0.044(3) 0.056(3) -0.019(3) 0.027(3) -0.004(3)
C13 0.067(4) 0.041(3) 0.056(3) -0.017(3) 0.017(3) -0.011(3)
C14 0.112(6) 0.039(3) 0.086(5) -0.013(3) 0.035(4) -0.019(3)
C15 0.073(4) 0.055(3) 0.053(3) -0.014(3) 0.028(3) -0.005(3)
C16 0.039(3) 0.044(3) 0.043(3) 0.003(2) 0.003(2) 0.004(2)
C17 0.039(3) 0.058(3) 0.058(3) 0.007(3) 0.005(3) -0.010(2)
C18 0.055(4) 0.050(3) 0.049(3) 0.003(3) -0.001(3) -0.018(3)
C19 0.064(4) 0.038(3) 0.050(3) -0.005(2) 0.010(3) -0.004(2)
C20 0.047(3) 0.043(3) 0.039(3) -0.004(2) 0.004(2) 0.002(2)
C21 0.052(3) 0.037(2) 0.040(3) 0.003(2) 0.010(2) -0.001(2)
C22 0.054(3) 0.070(4) 0.046(3) 0.003(3) 0.017(3) 0.004(3)
C23 0.047(3) 0.076(4) 0.060(4) 0.008(3) 0.014(3) -0.011(3)
C24 0.059(4) 0.056(3) 0.038(3) 0.000(2) 0.003(3) -0.018(3)
C25 0.055(3) 0.039(2) 0.035(2) 0.006(2) 0.009(2) 0.002(2)
C26 0.050(3) 0.044(3) 0.053(3) 0.004(2) 0.008(3) 0.009(2)
C27 0.061(4) 0.045(3) 0.074(4) 0.005(3) 0.008(3) 0.011(3)
C28 0.056(4) 0.062(4) 0.072(4) 0.024(3) 0.003(3) 0.014(3)
C29 0.063(4) 0.064(4) 0.045(3) 0.015(3) -0.008(3) 0.005(3)
C30 0.061(4) 0.053(3) 0.041(3) 0.007(3) 0.005(3) 0.011(3)
N10 0.058(3) 0.061(3) 0.049(3) 0.005(2) 0.023(2) -0.009(2)

loop_
_atom_type_symbol
_atom_type_description
_atom_type_scat_dispersion_real
_atom_type_scat_dispersion_imag
_atom_type_scat_source
C C 0.0033 0.0016 'International Tables Vol C Tables 4.2.6.8 and 6.1.1.4'
H H 0.0000 0.0000 'International Tables Vol C Tables 4.2.6.8 and 6.1.1.4'
B B 0.0013 0.0007 'International Tables Vol C Tables 4.2.6.8 and 6.1.1.4'
N N 0.0061 0.0033 'International Tables Vol C Tables 4.2.6.8 and 6.1.1.4'
F F 0.0171 0.0103 'International Tables Vol C Tables 4.2.6.8 and 6.1.1.4'
P P 0.1023 0.0942 'International Tables Vol C Tables 4.2.6.8 and 6.1.1.4'
S S 0.1246 0.1234 'International Tables Vol C Tables 4.2.6.8 and 6.1.1.4'
Cu Cu 0.3201 1.2651 'International Tables Vol C Tables 4.2.6.8 and 6.1.1.4'
W W -0.8490 6.8722 'International Tables Vol C Tables 4.2.6.8 and 6.1.1.4'

loop_
_geom_angle_atom_site_label_1
_geom_angle_atom_site_label_2
_geom_angle_atom_site_label_3
_geom_angle
S2 W1 S1 102.41(5)
S2 W1 N5 84.46(10)
S1 W1 N5 85.88(10)
S2 W1 N1 89.36(10)
S1 W1 N1 161.09(10)
N5 W1 N1 80.52(14)
S2 W1 N3 161.24(9)
S1 W1 N3 86.60(10)
N5 W1 N3 79.76(13)
N1 W1 N3 78.14(13)
S2 W1 S3 103.77(4)
S1 W1 S3 105.19(4)
N5 W1 S3 164.09(10)
N1 W1 S3 85.92(10)
N3 W1 S3 89.38(9)
S2 W1 Cu1 108.16(4)
S1 W1 Cu1 52.99(3)
N5 W1 Cu1 138.37(10)
N1 W1 Cu1 137.12(10)
N3 W1 Cu1 90.44(9)
S3 W1 Cu1 52.39(3)
S2 W1 Cu2 52.93(3)
S1 W1 Cu2 98.53(3)
N5 W1 Cu2 137.22(9)
N1 W1 Cu2 100.38(9)
N3 W1 Cu2 142.74(9)
S3 W1 Cu2 53.56(3)
Cu1 W1 Cu2 65.11(3)
N7 Cu1 S1 123.69(12)
N7 Cu1 S3 123.27(12)
S1 Cu1 S3 112.31(5)
N7 Cu1 W1 176.20(11)
S1 Cu1 W1 55.03(4)
S3 Cu1 W1 57.49(3)
N7 Cu1 Cu2 125.03(11)
S1 Cu1 Cu2 95.15(4)
S3 Cu1 Cu2 51.87(4)
W1 Cu1 Cu2 58.63(2)
N9 Cu2 N8 98.17(16)
N9 Cu2 S2 112.03(12)
N8 Cu2 S2 107.07(11)
N9 Cu2 S3 121.93(12)
N8 Cu2 S3 110.81(11)
S2 Cu2 S3 105.95(5)
N9 Cu2 W1 152.90(12)
N8 Cu2 W1 107.79(10)
S2 Cu2 W1 53.19(3)
S3 Cu2 W1 55.59(3)
N9 Cu2 Cu1 146.71(12)
N8 Cu2 Cu1 65.85(10)
S2 Cu2 Cu1 100.79(4)
S3 Cu2 Cu1 49.27(4)
W1 Cu2 Cu1 56.259(16)
Cu1 S1 W1 71.98(4)
Cu2 S2 W1 73.88(4)
Cu1 S3 Cu2 78.87(5)
Cu1 S3 W1 70.12(4)
Cu2 S3 W1 70.85(4)
N6 B1 N2 109.6(4)
N6 B1 N4 108.7(4)
N2 B1 N4 107.3(4)
N6 B1 H1 108(2)
N2 B1 H1 111(2)
N4 B1 H1 112.1(19)
F5 P1 F4 90.9(3)
F5 P1 F6 90.2(3)
F4 P1 F6 178.4(3)
F5 P1 F1 90.2(2)
F4 P1 F1 89.4(2)
F6 P1 F1 89.3(2)
F5 P1 F3 179.3(3)
F4 P1 F3 89.8(3)
F6 P1 F3 89.2(3)
F1 P1 F3 90.0(2)
F5 P1 F2 90.2(2)
F4 P1 F2 91.7(2)
F6 P1 F2 89.6(2)
F1 P1 F2 178.8(2)
F3 P1 F2 89.6(2)
F11 P2 F10 96.1(7)
F11 P2 F12 86.9(6)
F10 P2 F12 176.9(6)
F11 P2 F8 175.6(7)
F10 P2 F8 88.1(5)
F12 P2 F8 88.8(5)
F11 P2 F7 88.1(4)
F10 P2 F7 90.8(3)
F12 P2 F7 89.8(3)
F8 P2 F7 92.8(3)
F11 P2 F9 92.8(4)
F10 P2 F9 89.3(4)
F12 P2 F9 90.0(4)
F8 P2 F9 86.3(3)
F7 P2 F9 179.1(4)
C1 N1 N2 106.1(4)
C1 N1 W1 132.5(3)
N2 N1 W1 121.2(3)
C3 N2 N1 110.3(4)
C3 N2 B1 128.6(4)
N1 N2 B1 121.1(4)
C6 N3 N4 105.9(3)
C6 N3 W1 132.1(3)
N4 N3 W1 121.8(2)
C8 N4 N3 110.0(4)
C8 N4 B1 129.6(4)
N3 N4 B1 120.3(4)
C11 N5 N6 107.5(4)
C11 N5 W1 130.9(3)
N6 N5 W1 121.5(3)
C13 N6 N5 109.2(4)
C13 N6 B1 128.8(4)
N5 N6 B1 122.0(4)
C16 N7 C20 118.3(4)
C16 N7 Cu1 120.8(3)
C20 N7 Cu1 120.7(3)
C25 N8 C21 117.7(4)
C25 N8 Cu2 121.4(3)
C21 N8 Cu2 120.9(3)
C26 N9 C30 116.8(4)
C26 N9 Cu2 122.9(3)
C30 N9 Cu2 120.3(3)
N1 C1 C2 109.1(4)
N1 C1 C4 125.4(5)
C2 C1 C4 125.5(5)
C3 C2 C1 106.9(4)
C3 C2 H2 126.5
C1 C2 H2 126.5
N2 C3 C2 107.6(4)
N2 C3 C5 122.5(5)
C2 C3 C5 129.9(5)
C1 C4 H4A 109.5
C1 C4 H4B 109.5
H4A C4 H4B 109.5
C1 C4 H4C 109.5
H4A C4 H4C 109.5
H4B C4 H4C 109.5
C3 C5 H5A 109.5
C3 C5 H5B 109.5
H5A C5 H5B 109.5
C3 C5 H5C 109.5
H5A C5 H5C 109.5
H5B C5 H5C 109.5
N3 C6 C7 108.6(4)
N3 C6 C9 125.7(4)
C7 C6 C9 125.6(4)
C8 C7 C6 107.9(4)
C8 C7 H7 126.0
C6 C7 H7 126.0
N4 C8 C7 107.5(4)
N4 C8 C10 122.8(5)
C7 C8 C10 129.7(5)
C6 C9 H9A 109.5
C6 C9 H9B 109.5
H9A C9 H9B 109.5
C6 C9 H9C 109.5
H9A C9 H9C 109.5
H9B C9 H9C 109.5
C8 C10 H10A 109.5
C8 C10 H10B 109.5
H10A C10 H10B 109.5
C8 C10 H10C 109.5
H10A C10 H10C 109.5
H10B C10 H10C 109.5
N5 C11 C12 108.4(5)
N5 C11 C15 126.3(4)
C12 C11 C15 125.2(5)
C13 C12 C11 107.6(4)
C13 C12 H12 126.2
C11 C12 H12 126.2
N6 C13 C12 107.2(4)
N6 C13 C14 123.1(5)
C12 C13 C14 129.6(5)
C13 C14 H14A 109.5
C13 C14 H14B 109.5
H14A C14 H14B 109.5
C13 C14 H14C 109.5
H14A C14 H14C 109.5
H14B C14 H14C 109.5
C11 C15 H15A 109.5
C11 C15 H15B 109.5
H15A C15 H15B 109.5
C11 C15 H15C 109.5
H15A C15 H15C 109.5
H15B C15 H15C 109.5
N7 C16 C17 122.4(5)
N7 C16 H16 118.8
C17 C16 H16 118.8
C16 C17 C18 119.1(5)
C16 C17 H17 120.4
C18 C17 H17 120.4
C19 C18 C17 119.3(5)
C19 C18 H18 120.3
C17 C18 H18 120.3
C18 C19 C20 118.6(5)
C18 C19 H19 120.7
C20 C19 H19 120.7
N7 C20 C19 122.2(5)
N7 C20 H20 118.9
C19 C20 H20 118.9
N8 C21 C22 123.2(5)
N8 C21 H21 118.4
C22 C21 H21 118.4
C23 C22 C21 117.7(5)
C23 C22 H22 121.2
C21 C22 H22 121.2
C24 C23 C22 119.7(5)
C24 C23 H23 120.2
C22 C23 H23 120.2
C23 C24 C25 118.8(5)
C23 C24 H24 120.6
C25 C24 H24 120.6
N8 C25 C24 123.0(5)
N8 C25 H25 118.5
C24 C25 H25 118.5
N9 C26 C27 123.5(5)
N9 C26 H26 118.2
C27 C26 H26 118.2
C28 C27 C26 118.1(6)
C28 C27 H27 120.9
C26 C27 H27 120.9
C29 C28 C27 119.1(5)
C29 C28 H28 120.5
C27 C28 H28 120.5
C28 C29 C30 119.1(5)
C28 C29 H29 120.4
C30 C29 H29 120.4
N9 C30 C29 123.3(5)
N9 C30 H30 118.3
C29 C30 H30 118.3
C35A N10 C31 125.5(15)
C35A N10 C37A 127.7(19)
C31 N10 C37A 89.5(14)
C35A N10 C33A 121.4(18)
C31 N10 C33A 76.0(14)
C37A N10 C33A 102.5(17)
C35A N10 C35 30.1(13)
C31 N10 C35 114.5(7)
C37A N10 C35 104.4(13)
C33A N10 C35 151.1(14)
C35A N10 C33 75.8(14)
C31 N10 C33 113.1(7)
C37A N10 C33 129.2(13)
C33A N10 C33 47.4(12)
C35 N10 C33 105.7(7)
C35A N10 C37 119.4(15)
C31 N10 C37 110.6(7)
C37A N10 C37 27.2(12)
C33A N10 C37 90.7(13)
C35 N10 C37 108.7(7)
C33 N10 C37 103.5(7)
C35A N10 C31A 98.0(17)
C31 N10 C31A 29.6(10)
C37A N10 C31A 101.1(17)
C33A N10 C31A 100.0(16)
C35 N10 C31A 85.1(11)
C33 N10 C31A 121.3(12)
C37 N10 C31A 127.7(11)
N10 C31 C32 112.3(9)
N10 C31 H31A 109.1
C32 C31 H31A 109.1
N10 C31 H31B 109.1
C32 C31 H31B 109.1
H31A C31 H31B 107.9
C31 C32 H32A 109.5
C31 C32 H32B 109.5
H32A C32 H32B 109.5
C31 C32 H32C 109.5
H32A C32 H32C 109.5
H32B C32 H32C 109.5
C34 C33 N10 117.2(9)
C34 C33 H33A 108.0
N10 C33 H33A 108.0
C34 C33 H33B 108.0
N10 C33 H33B 108.0
H33A C33 H33B 107.3
C33 C34 H34A 109.5
C33 C34 H34B 109.5
H34A C34 H34B 109.5
C33 C34 H34C 109.5
H34A C34 H34C 109.5
H34B C34 H34C 109.5
N10 C35 C36 119.7(9)
N10 C35 H35A 107.4
C36 C35 H35A 107.4
N10 C35 H35B 107.4
C36 C35 H35B 107.4
H35A C35 H35B 106.9
C35 C36 H36A 109.5
C35 C36 H36B 109.5
H36A C36 H36B 109.5
C35 C36 H36C 109.5
H36A C36 H36C 109.5
H36B C36 H36C 109.5
C38 C37 N10 112.7(9)
C38 C37 H37A 109.0
N10 C37 H37A 109.0
C38 C37 H37B 109.0
N10 C37 H37B 109.0
H37A C37 H37B 107.8
C37 C38 H38A 109.5
C37 C38 H38B 109.5
H38A C38 H38B 109.5
C37 C38 H38C 109.5
H38A C38 H38C 109.5
H38B C38 H38C 109.5
C32A C31A N10 116(2)
C32A C31A H31C 108.2
N10 C31A H31C 108.2
C32A C31A H31D 108.2
N10 C31A H31D 108.2
H31C C31A H31D 107.4
C31A C32A H32D 109.5
C31A C32A H32E 109.5
H32D C32A H32E 109.5
C31A C32A H32F 109.5
H32D C32A H32F 109.5
H32E C32A H32F 109.5
N10 C33A C34A 113(2)
N10 C33A H33C 109.1
C34A C33A H33C 109.1
N10 C33A H33D 109.1
C34A C33A H33D 109.1
H33C C33A H33D 107.8
C33A C34A H34D 109.5
C33A C34A H34E 109.5
H34D C34A H34E 109.5
C33A C34A H34F 109.5
H34D C34A H34F 109.5
H34E C34A H34F 109.5
N10 C35A C36A 107(2)
N10 C35A H35C 110.4
C36A C35A H35C 110.4
N10 C35A H35D 110.4
C36A C35A H35D 110.4
H35C C35A H35D 108.6
C35A C36A H36D 109.5
C35A C36A H36E 109.5
H36D C36A H36E 109.5
C35A C36A H36F 109.5
H36D C36A H36F 109.5
H36E C36A H36F 109.5
N10 C37A C38A 111(2)
N10 C37A H37C 109.5
C38A C37A H37C 109.5
N10 C37A H37D 109.5
C38A C37A H37D 109.5
H37C C37A H37D 108.1
C37A C38A H38D 109.5
C37A C38A H38E 109.5
H38D C38A H38E 109.5
C37A C38A H38F 109.5
H38D C38A H38F 109.5
H38E C38A H38F 109.5

loop_
_geom_bond_atom_site_label_1
_geom_bond_atom_site_label_2
_geom_bond_distance
W1 S2 2.2293(12)
W1 S1 2.2449(13)
W1 N5 2.268(4)
W1 N1 2.307(4)
W1 N3 2.311(3)
W1 S3 2.3360(12)
W1 Cu1 2.6051(8)
W1 Cu2 2.6749(7)
Cu1 N7 1.938(4)
Cu1 S1 2.1874(13)
Cu1 S3 2.1946(14)
Cu1 Cu2 2.8418(12)
Cu2 N9 1.988(4)
Cu2 N8 2.193(4)
Cu2 S2 2.2217(13)
Cu2 S3 2.2781(13)
B1 N6 1.524(7)
B1 N2 1.535(7)
B1 N4 1.539(7)
B1 H1 1.17(4)
P1 F5 1.556(4)
P1 F4 1.573(4)
P1 F6 1.582(4)
P1 F1 1.593(4)
P1 F3 1.594(4)
P1 F2 1.599(4)
P2 F11 1.468(6)
P2 F10 1.498(6)
P2 F12 1.526(7)
P2 F8 1.550(5)
P2 F7 1.552(5)
P2 F9 1.579(5)
N1 C1 1.348(6)
N1 N2 1.375(5)
N2 C3 1.350(6)
N3 C6 1.369(5)
N3 N4 1.372(5)
N4 C8 1.351(6)
N5 C11 1.342(6)
N5 N6 1.374(5)
N6 C13 1.347(6)
N7 C16 1.337(6)
N7 C20 1.340(6)
N8 C25 1.339(6)
N8 C21 1.344(6)
N9 C26 1.330(6)
N9 C30 1.342(6)
C1 C2 1.399(7)
C1 C4 1.487(7)
C2 C3 1.359(7)
C2 H2 0.9400
C3 C5 1.499(7)
C4 H4A 0.9700
C4 H4B 0.9700
C4 H4C 0.9700
C5 H5A 0.9700
C5 H5B 0.9700
C5 H5C 0.9700
C6 C7 1.375(6)
C6 C9 1.476(7)
C7 C8 1.357(7)
C7 H7 0.9400
C8 C10 1.507(7)
C9 H9A 0.9700
C9 H9B 0.9700
C9 H9C 0.9700
C10 H10A 0.9700
C10 H10B 0.9700
C10 H10C 0.9700
C11 C12 1.377(7)
C11 C15 1.487(7)
C12 C13 1.375(8)
C12 H12 0.9400
C13 C14 1.500(7)
C14 H14A 0.9700
C14 H14B 0.9700
C14 H14C 0.9700
C15 H15A 0.9700
C15 H15B 0.9700
C15 H15C 0.9700
C16 C17 1.370(7)
C16 H16 0.9400
C17 C18 1.378(8)
C17 H17 0.9400
C18 C19 1.368(8)
C18 H18 0.9400
C19 C20 1.389(7)
C19 H19 0.9400
C20 H20 0.9400
C21 C22 1.391(7)
C21 H21 0.9400
C22 C23 1.390(8)
C22 H22 0.9400
C23 C24 1.374(8)
C23 H23 0.9400
C24 C25 1.384(7)
C24 H24 0.9400
C25 H25 0.9400
C26 C27 1.385(7)
C26 H26 0.9400
C27 C28 1.376(8)
C27 H27 0.9400
C28 C29 1.364(8)
C28 H28 0.9400
C29 C30 1.368(7)
C29 H29 0.9400
C30 H30 0.9400
N10 C35A 1.39(3)
N10 C31 1.434(11)
N10 C37A 1.44(3)
N10 C33A 1.46(3)
N10 C35 1.492(12)
N10 C33 1.543(11)
N10 C37 1.562(13)
N10 C31A 1.71(3)
C31 C32 1.569(15)
C31 H31A 0.9800
C31 H31B 0.9800
C32 H32A 0.9700
C32 H32B 0.9700
C32 H32C 0.9700
C33 C34 1.486(15)
C33 H33A 0.9800
C33 H33B 0.9800
C34 H34A 0.9700
C34 H34B 0.9700
C34 H34C 0.9700
C35 C36 1.511(15)
C35 H35A 0.9800
C35 H35B 0.9800
C36 H36A 0.9700
C36 H36B 0.9700
C36 H36C 0.9700
C37 C38 1.521(14)
C37 H37A 0.9800
C37 H37B 0.9800
C38 H38A 0.9700
C38 H38B 0.9700
C38 H38C 0.9700
C31A C32A 1.56(3)
C31A H31C 0.9800
C31A H31D 0.9800
C32A H32D 0.9700
C32A H32E 0.9700
C32A H32F 0.9700
C33A C34A 1.61(4)
C33A H33C 0.9800
C33A H33D 0.9800
C34A H34D 0.9700
C34A H34E 0.9700
C34A H34F 0.9700
C35A C36A 1.50(4)
C35A H35C 0.9800
C35A H35D 0.9800
C36A H36D 0.9700
C36A H36E 0.9700
C36A H36F 0.9700
C37A C38A 1.47(3)
C37A H37C 0.9800
C37A H37D 0.9800
C38A H38D 0.9700
C38A H38E 0.9700
C38A H38F 0.9700
